data_1573765
loop_
_publ_author_name
'Wootton, Jack'
'Roper, Natalie J.'
'Morris, Catrin E.'
'Maguire, Victoria E.'
'Duff, Lee'
'Waddell, Paul G.'
'Whitwood, Adrian Charles'
'Gammons, Richard'
'Miah, Afjal H.'
'Lynam, Jason Martin'
'Armstrong, Roly J.'
'Unsworth, William Paul'

_publ_section_title
;
 Stereoselective Synthesis of Atropisomeric Amides Enabled by
 Intramolecular Acyl Transfer
;
_journal_name_full 'Chemical Science'
_journal_paper_doi 10.1039/D4SC05760K
_journal_year 2025
_chemical_formula_moiety 'C30 H30 N2 O'
_chemical_formula_sum 'C30 H30 N2 O'
_chemical_formula_weight 434.56
_space_group_crystal_system triclinic
_space_group_IT_number 2
_space_group_name_Hall '-P 1'
_space_group_name_H-M_alt 'P -1'
_atom_sites_solution_hydrogens geom
_atom_sites_solution_primary dual
_audit_creation_date 2024-04-11
_audit_creation_method
;
Olex2 1.5-ac5-023
(compiled 2022.04.12 svn.rca3783a0 for Rigaku Oxford Diffraction, GUI svn.r6498)
;
_audit_update_record
;
2024-06-13 deposited with the CCDC.	2025-01-23 downloaded from the CCDC.
;
_cell_angle_alpha 95.7950(10)
_cell_angle_beta 99.0840(10)
_cell_angle_gamma 96.9800(10)
_cell_formula_units_Z 2
_cell_length_a 9.02320(10)
_cell_length_b 10.84450(10)
_cell_length_c 12.5529(2)
_cell_measurement_reflns_used 24899
_cell_measurement_temperature 150.0(2)
_cell_measurement_theta_max 77.1670
_cell_measurement_theta_min 3.6350
_cell_volume 1194.85(3)
_computing_cell_refinement 'CrysAlisPro 1.171.42.90a (Rigaku OD, 2023)'
_computing_data_collection 'CrysAlisPro 1.171.42.90a (Rigaku OD, 2023)'
_computing_data_reduction 'CrysAlisPro 1.171.42.90a (Rigaku OD, 2023)'
_computing_molecular_graphics 'Olex2 1.5-ac5-023 (Dolomanov et al., 2009)'
_computing_publication_material 'Olex2 1.5-ac5-023 (Dolomanov et al., 2009)'
_computing_structure_refinement 'SHELXL 2019/1 (Sheldrick, 2015)'
_computing_structure_solution 'SHELXT 2018/2 (Sheldrick, 2018)'
_diffrn_ambient_environment N~2~
_diffrn_ambient_temperature 150.0(2)
_diffrn_detector 'Hybrid Pixel Array Detector'
_diffrn_detector_area_resol_mean 10.0000
_diffrn_detector_type 'HyPix-Arc 100'
_diffrn_measured_fraction_theta_full 1.000
_diffrn_measured_fraction_theta_max 0.947
_diffrn_measurement_details
;
List of Runs (angles in degrees, time in seconds):

  # Type    Start    End  Width  t~exp~   \w     \q     \k     \f   Frames
#--------------------------------------------------------------------------
  1  \w     74.00 122.00   0.50    0.34    --   46.35 125.00 -60.00   96
  2  \w     -6.00  23.00   0.50    0.34    --   38.00  99.00  52.36   58
  3  \w    -47.00 -11.00   0.50    0.34    --   10.00 123.00 -20.11   72
  4  \w     15.00  43.00   0.50    0.34    --   50.00  84.00 160.62   56
  5  \w    -44.00 -13.00   0.50    0.34    --   14.00 125.00-142.20   62
  6  \w     16.00  43.00   0.50    0.34    --   50.00  83.00-153.48   54
  7  \w     13.00  43.00   0.50    0.34    --   50.00  87.00-126.49   60
  8  \w     17.00  43.00   0.50    0.34    --   54.00  87.00 -57.49   52
  9  \w     15.00  43.00   0.50    0.34    --   54.00  90.00-129.64   56
 10  \w     15.00  42.00   0.50    0.34    --   54.00  91.00 -13.58   54
 11  \w     16.00  43.00   0.50    0.34    --   54.00  89.00  75.53   54
 12  \w     17.00  43.00   0.50    0.34    --   54.00  88.00 123.91   52
 13  \w     85.00 172.00   0.50    0.34    --   97.10 102.00 118.00  174
 14  \w     85.00 178.00   0.50    0.34    --  108.07 102.00 118.00  186
 15  \w     39.00 141.00   0.50    0.34    --   70.00  77.00 144.92  204
 16  \w     66.00 168.00   0.50    0.34    --   97.10  77.00  60.00  204
 17  \w     77.00 178.00   0.50    0.34    --  108.07  77.00   0.00  202
 18  \w     32.00 133.00   0.50    0.34    --   62.00  76.00  38.59  202
 19  \w     39.00 141.00   0.50    0.34    --   70.00  77.00 -62.46  204
 20  \w     40.00 141.00   0.50    0.34    --   70.00  76.00-117.03  202
 21  \w     66.00 168.00   0.50    0.34    --   97.10  77.00-180.00  204
 22  \w     32.00 133.00   0.50    0.34    --   62.00  76.00-154.11  202
 23  \w     36.00 138.00   0.50    0.34    --   66.00  75.00  -0.39  204
 24  \w     32.00 134.00   0.50    0.34    --   62.00  75.00  65.81  204
 25  \w     23.00 125.00   0.50    0.34    --   46.35  57.00  90.00  204
 26  \w     83.00 178.00   0.50    0.34    --  108.07  61.00 120.00  190
 27  \w     23.00 125.00   0.50    0.34    --   46.35  57.00 -30.00  204
 28  \w     16.00  51.00   0.50    0.34    --   97.10 -45.00-120.00   70
 29  \w     27.00 105.00   0.50    0.34    --   97.10 -77.00  30.00  156
 30  \w     31.00  71.00   0.50    0.34    --  108.07 -61.00  90.00   80
 31  \w     16.00  51.00   0.50    0.34    --   97.10 -45.00  60.00   70
 32  \w     33.00 112.00   0.50    0.34    --  108.07-125.00   0.00  158
 33  \w     22.00 107.00   0.50    0.34    --   97.10-102.00  15.00  170
 34  \w     33.00 107.00   0.50    0.34    --  108.07-102.00  15.00  148
 35  \w     35.00 105.00   0.50    0.34    --  108.07 -95.00-150.00  140
 36  \w    -14.00  92.00   0.50    0.34    --   46.35-102.00  15.00  212
 37  \w   -149.00 -47.00   0.50    0.34    --  -78.00 -77.00 153.45  204
 38  \w   -149.00 -47.00   0.50    0.34    --  -78.00 -76.00 173.74  204
 39  \w   -163.00 -61.00   0.50    0.34    --  -92.45 -77.00 -60.00  204
 40  \w   -161.00 -59.00   0.50    0.34    --  -90.00 -77.00 -87.02  204
 41  \w   -163.00 -61.00   0.50    0.34    --  -92.45 -77.00-120.00  204
 42  \w   -170.00 -69.00   0.50    0.34    --  -99.00 -75.00-127.07  202
 43  \w   -163.00 -61.00   0.50    0.34    --  -92.45 -77.00-150.00  204
 44  \w   -137.00 -36.00   0.50    0.34    --  -66.00 -75.00-129.19  202
 45  \w   -153.00 -51.00   0.50    0.34    --  -82.00 -76.00   2.74  204
 46  \w   -171.00 -69.00   0.50    0.34    --  -99.00 -74.00 -31.06  204
 47  \w   -158.00 -56.00   0.50    0.34    --  -86.00 -74.00 -33.12  204
 48  \w   -142.00 -69.00   0.50    0.34    --  -70.00 -74.00-146.34  146
 49  \w   -137.00 -35.00   0.50    0.34    --  -66.00 -76.00  71.95  204
 50  \w   -154.00 -52.00   0.50    0.34    --  -82.00 -74.00  62.96  204
 51  \w   -154.00 -52.00   0.50    0.34    --  -82.00 -74.00 101.69  204
 52  \w   -158.00 -56.00   0.50    0.34    --  -86.00 -74.00 143.38  204
 53  \w   -144.00 -43.00   0.50    0.34    --  -70.00 -69.00  62.26  202
 54  \w   -144.00 -43.00   0.50    0.34    --  -70.00 -68.00  36.17  202
 55  \w   -159.00 -57.00   0.50    0.34    --  -86.00 -72.00 -23.96  204
 56  \w   -163.00 -61.00   0.50    0.34    --  -90.00 -72.00  32.63  204
 57  \w   -174.00 -72.00   0.50    0.34    --  -99.00 -67.00  67.04  204
 58  \w   -169.00 -68.00   0.50    0.34    --  -94.00 -66.00  89.17  202
 59  \w   -168.00 -85.00   0.50    0.34    --  -92.45-102.00  15.00  166
 60  \w   -105.00 -22.00   0.50    0.34    --  -92.45  77.00 -60.00  166
 61  \w   -112.00 -16.00   0.50    0.34    --  -92.45 125.00 120.00  192
 62  \w   -106.00 -17.00   0.50    0.34    --  -92.45 102.00 118.00  178
 63  \w    -93.00  14.00   0.50    0.34    --  -47.35 102.00 118.00  214
;
_diffrn_measurement_device 'four-circle diffractometer'
_diffrn_measurement_device_type 'XtaLAB Synergy, Single source at home/near, HyPix-Arc 100'
_diffrn_measurement_method '\w scans'
_diffrn_orient_matrix_type 'CrysAlisPro convention (1999,Acta A55,543-557)'
_diffrn_orient_matrix_UB_11 -0.0668972000
_diffrn_orient_matrix_UB_12 0.1108665000
_diffrn_orient_matrix_UB_13 -0.0475279000
_diffrn_orient_matrix_UB_21 -0.0549008000
_diffrn_orient_matrix_UB_22 -0.0818381000
_diffrn_orient_matrix_UB_23 -0.1101285000
_diffrn_orient_matrix_UB_31 -0.1516663000
_diffrn_orient_matrix_UB_32 -0.0425087000
_diffrn_orient_matrix_UB_33 0.0359859000
_diffrn_radiation_monochromator graphite
_diffrn_radiation_probe x-ray
_diffrn_radiation_type CuK\a
_diffrn_radiation_wavelength 1.54184
_diffrn_reflns_av_R_equivalents 0.0335
_diffrn_reflns_av_unetI/netI 0.0167
_diffrn_reflns_Laue_measured_fraction_full 1.000
_diffrn_reflns_Laue_measured_fraction_max 0.947
_diffrn_reflns_limit_h_max 10
_diffrn_reflns_limit_h_min -11
_diffrn_reflns_limit_k_max 13
_diffrn_reflns_limit_k_min -13
_diffrn_reflns_limit_l_max 15
_diffrn_reflns_limit_l_min -15
_diffrn_reflns_number 43526
_diffrn_reflns_point_group_measured_fraction_full 1.000
_diffrn_reflns_point_group_measured_fraction_max 0.947
_diffrn_reflns_theta_full 67.684
_diffrn_reflns_theta_max 77.302
_diffrn_reflns_theta_min 3.593
_diffrn_source 'fine-focus sealed X-ray tube'
_diffrn_source_type 'Enhance (Cu) X-ray Source'
_exptl_absorpt_coefficient_mu 0.564
_exptl_absorpt_correction_T_max 0.981
_exptl_absorpt_correction_T_min 0.929
_exptl_absorpt_correction_type analytical
_exptl_absorpt_process_details
;
CrysAlisPro 1.171.42.90a (Rigaku Oxford Diffraction, 2023)
Analytical numeric absorption correction using a multifaceted crystal
model based on expressions derived by R.C. Clark & J.S. Reid.
(Clark, R. C. & Reid, J. S. (1995). Acta Cryst. A51, 887-897)
Empirical absorption correction using spherical harmonics,
implemented in SCALE3 ABSPACK scaling algorithm.
;
_exptl_crystal_colour colourless
_exptl_crystal_colour_primary colourless
_exptl_crystal_density_diffrn 1.208
_exptl_crystal_description block
_exptl_crystal_F_000 464
_exptl_crystal_size_max 0.18
_exptl_crystal_size_mid 0.08
_exptl_crystal_size_min 0.04
_refine_diff_density_max 0.251
_refine_diff_density_min -0.179
_refine_diff_density_rms 0.034
_refine_ls_extinction_coef 0.0039(5)
_refine_ls_extinction_expression Fc^*^=kFc[1+0.001xFc^2^\l^3^/sin(2\q)]^-1/4^
_refine_ls_extinction_method 'SHELXL-2019/1 (Sheldrick 2019)'
_refine_ls_goodness_of_fit_ref 1.073
_refine_ls_hydrogen_treatment constr
_refine_ls_matrix_type full
_refine_ls_number_parameters 302
_refine_ls_number_reflns 4796
_refine_ls_number_restraints 0
_refine_ls_restrained_S_all 1.073
_refine_ls_R_factor_all 0.0398
_refine_ls_R_factor_gt 0.0360
_refine_ls_shift/su_max 0.001
_refine_ls_shift/su_mean 0.000
_refine_ls_structure_factor_coef Fsqd
_refine_ls_weighting_details 'w=1/[\s^2^(Fo^2^)+(0.0464P)^2^+0.3235P] where P=(Fo^2^+2Fc^2^)/3'
_refine_ls_weighting_scheme calc
_refine_ls_wR_factor_gt 0.0940
_refine_ls_wR_factor_ref 0.0969
_reflns_Friedel_coverage 0.000
_reflns_number_gt 4305
_reflns_number_total 4796
_reflns_threshold_expression 'I > 2\s(I)'
_cod_data_source_file d4sc05760k2.cif
_cod_data_source_block rja240003_fa
_cod_database_code 1573765
_chemical_oxdiff_formula 'C30 H30 N2 O1'
_shelx_space_group_comment
;
The symmetry employed for this shelxl refinement is uniquely defined
by the following loop, which should always be used as a source of
symmetry information in preference to the above space-group names.
They are only intended as comments.
;
_shelx_estimated_absorpt_t_max 0.978
_shelx_estimated_absorpt_t_min 0.905
_diffrn_oxdiff_digest_frames
;
01441f30b879a3b0ffa1fdcc926f19d069102561f01
;
_olex2_refinement_description
;
1. Fixed Uiso
 At 1.2 times of:
  All C(H) groups, All C(H,H) groups
 At 1.5 times of:
  All C(H,H,H) groups
2.a Ternary CH refined with riding coordinates:
 C18(H18)
2.b Secondary CH2 refined with riding coordinates:
 C2(H2A,H2B), C19(H19A,H19B)
2.c Aromatic/amide H refined with riding coordinates:
 C6(H6), C8(H8), C11(H11), C12(H12), C13(H13), C14(H14), C15(H15), C21(H21),
 C22(H22), C23(H23), C24(H24), C26(H26), C27(H27), C28(H28), C29(H29), C30(H30)
2.d Idealised Me refined as rotating group:
 C3(H3A,H3B,H3C), C16(H16A,H16B,H16C), C17(H17A,H17B,H17C)
;
_shelx_shelxl_version_number 2019/1
_olex2_submission_special_instructions 'No special instructions were received'
_oxdiff_exptl_absorpt_empirical_details
;
Empirical correction (ABSPACK) includes:
- Absorption correction using spherical harmonics
- Frame scaling
;
_oxdiff_exptl_absorpt_empirical_full_max 1.280
_oxdiff_exptl_absorpt_empirical_full_min 0.717

loop_
_space_group_symop_operation_xyz
'x, y, z'
'-x, -y, -z'

loop_
_atom_site_label
_atom_site_type_symbol
_atom_site_fract_x
_atom_site_fract_y
_atom_site_fract_z
_atom_site_U_iso_or_equiv
_atom_site_adp_type
_atom_site_occupancy
_atom_site_site_symmetry_order
_atom_site_calc_flag
_atom_site_refinement_flags_posn
_atom_site_refinement_flags_adp
_atom_site_refinement_flags_occupancy
_atom_site_disorder_assembly
_atom_site_disorder_group
O1 O 0.37055(10) 0.60921(7) 0.46310(7) 0.0308(2) Uani 1 1 d . . . . .
N1 N 0.53522(10) 0.67772(8) 0.35619(7) 0.0212(2) Uani 1 1 d . . . . .
N2 N 0.25960(10) 0.31894(9) 0.10497(8) 0.0266(2) Uani 1 1 d . . . . .
C1 C 0.44898(12) 0.69649(10) 0.43437(9) 0.0238(2) Uani 1 1 d . . . . .
C2 C 0.45342(13) 0.82989(11) 0.48668(9) 0.0279(2) Uani 1 1 d . . . . .
H2A H 0.470223 0.888482 0.432793 0.033 Uiso 1 1 calc R U . . .
H2B H 0.539512 0.849599 0.548056 0.033 Uiso 1 1 calc R U . . .
C3 C 0.30688(15) 0.84868(12) 0.52813(11) 0.0359(3) Uani 1 1 d . . . . .
H3A H 0.288966 0.789763 0.580530 0.054 Uiso 1 1 calc R U . . .
H3B H 0.222156 0.833766 0.466914 0.054 Uiso 1 1 calc R U . . .
H3C H 0.315274 0.934591 0.563592 0.054 Uiso 1 1 calc R U . . .
C4 C 0.63499(12) 0.77758(9) 0.32611(8) 0.0211(2) Uani 1 1 d . . . . .
C5 C 0.78077(13) 0.81216(10) 0.38745(9) 0.0246(2) Uani 1 1 d . . . . .
C6 C 0.88039(12) 0.90181(10) 0.35260(9) 0.0267(2) Uani 1 1 d . . . . .
H6 H 0.979504 0.925049 0.393658 0.032 Uiso 1 1 calc R U . . .
C7 C 0.83971(13) 0.95835(10) 0.25988(9) 0.0260(2) Uani 1 1 d . . . . .
C8 C 0.69335(12) 0.92440(10) 0.20172(9) 0.0239(2) Uani 1 1 d . . . . .
H8 H 0.663367 0.963317 0.138811 0.029 Uiso 1 1 calc R U . . .
C9 C 0.58905(12) 0.83484(9) 0.23291(8) 0.0210(2) Uani 1 1 d . . . . .
C10 C 0.43609(12) 0.80277(9) 0.16358(9) 0.0215(2) Uani 1 1 d . . . . .
C11 C 0.30139(12) 0.80171(10) 0.20555(9) 0.0240(2) Uani 1 1 d . . . . .
H11 H 0.305493 0.820458 0.281629 0.029 Uiso 1 1 calc R U . . .
C12 C 0.16166(13) 0.77355(10) 0.13734(10) 0.0277(2) Uani 1 1 d . . . . .
H12 H 0.071073 0.773570 0.166969 0.033 Uiso 1 1 calc R U . . .
C13 C 0.15378(13) 0.74542(11) 0.02614(10) 0.0304(3) Uani 1 1 d . . . . .
H13 H 0.058127 0.724438 -0.020233 0.037 Uiso 1 1 calc R U . . .
C14 C 0.28607(13) 0.74808(11) -0.01684(10) 0.0292(3) Uani 1 1 d . . . . .
H14 H 0.281232 0.730329 -0.093088 0.035 Uiso 1 1 calc R U . . .
C15 C 0.42579(13) 0.77662(10) 0.05117(9) 0.0248(2) Uani 1 1 d . . . . .
H15 H 0.515902 0.778393 0.020784 0.030 Uiso 1 1 calc R U . . .
C16 C 0.83155(14) 0.75670(12) 0.49052(10) 0.0337(3) Uani 1 1 d . . . . .
H16A H 0.827084 0.816314 0.553644 0.051 Uiso 1 1 calc R U . . .
H16B H 0.935830 0.738932 0.492640 0.051 Uiso 1 1 calc R U . . .
H16C H 0.764670 0.678874 0.492139 0.051 Uiso 1 1 calc R U . . .
C17 C 0.94854(15) 1.05602(12) 0.22390(11) 0.0376(3) Uani 1 1 d . . . . .
H17A H 0.932691 1.047774 0.144313 0.056 Uiso 1 1 calc R U . . .
H17B H 1.052861 1.044186 0.251948 0.056 Uiso 1 1 calc R U . . .
H17C H 0.930778 1.139588 0.252073 0.056 Uiso 1 1 calc R U . . .
C18 C 0.53769(12) 0.54394(9) 0.31165(9) 0.0215(2) Uani 1 1 d . . . . .
H18 H 0.536304 0.493171 0.373793 0.026 Uiso 1 1 calc R U . . .
C19 C 0.39243(12) 0.49628(10) 0.22953(9) 0.0242(2) Uani 1 1 d . . . . .
H19A H 0.304814 0.518751 0.262087 0.029 Uiso 1 1 calc R U . . .
H19B H 0.395240 0.540541 0.164498 0.029 Uiso 1 1 calc R U . . .
C20 C 0.36644(12) 0.35679(10) 0.19342(9) 0.0226(2) Uani 1 1 d . . . . .
C21 C 0.44402(13) 0.27183(11) 0.24795(10) 0.0292(3) Uani 1 1 d . . . . .
H21 H 0.518495 0.300378 0.310790 0.035 Uiso 1 1 calc R U . . .
C22 C 0.41178(14) 0.14532(11) 0.20986(10) 0.0311(3) Uani 1 1 d . . . . .
H22 H 0.463828 0.086355 0.246264 0.037 Uiso 1 1 calc R U . . .
C23 C 0.30296(13) 0.10604(10) 0.11825(10) 0.0284(3) Uani 1 1 d . . . . .
H23 H 0.278847 0.020082 0.089868 0.034 Uiso 1 1 calc R U . . .
C24 C 0.23060(13) 0.19610(11) 0.06949(10) 0.0283(2) Uani 1 1 d . . . . .
H24 H 0.155375 0.169382 0.006730 0.034 Uiso 1 1 calc R U . . .
C25 C 0.68281(12) 0.52826(9) 0.26772(9) 0.0217(2) Uani 1 1 d . . . . .
C26 C 0.70393(13) 0.55867(10) 0.16536(9) 0.0244(2) Uani 1 1 d . . . . .
H26 H 0.624995 0.589108 0.120408 0.029 Uiso 1 1 calc R U . . .
C27 C 0.83850(13) 0.54511(10) 0.12827(10) 0.0282(2) Uani 1 1 d . . . . .
H27 H 0.851545 0.567021 0.058620 0.034 Uiso 1 1 calc R U . . .
C28 C 0.95421(13) 0.49960(11) 0.19260(10) 0.0313(3) Uani 1 1 d . . . . .
H28 H 1.046751 0.490880 0.167418 0.038 Uiso 1 1 calc R U . . .
C29 C 0.93399(13) 0.46695(12) 0.29383(10) 0.0325(3) Uani 1 1 d . . . . .
H29 H 1.012450 0.434816 0.337774 0.039 Uiso 1 1 calc R U . . .
C30 C 0.79945(13) 0.48105(10) 0.33120(9) 0.0270(2) Uani 1 1 d . . . . .
H30 H 0.786538 0.458375 0.400650 0.032 Uiso 1 1 calc R U . . .

loop_
_atom_site_aniso_label
_atom_site_aniso_U_11
_atom_site_aniso_U_22
_atom_site_aniso_U_33
_atom_site_aniso_U_23
_atom_site_aniso_U_13
_atom_site_aniso_U_12
O1 0.0351(5) 0.0281(4) 0.0338(4) 0.0101(3) 0.0151(4) 0.0060(3)
N1 0.0232(4) 0.0182(4) 0.0230(4) 0.0040(3) 0.0054(4) 0.0035(3)
N2 0.0233(5) 0.0264(5) 0.0300(5) 0.0021(4) 0.0033(4) 0.0057(4)
C1 0.0244(5) 0.0252(5) 0.0235(5) 0.0066(4) 0.0045(4) 0.0065(4)
C2 0.0331(6) 0.0264(5) 0.0255(6) 0.0027(4) 0.0071(5) 0.0069(5)
C3 0.0403(7) 0.0339(6) 0.0383(7) 0.0044(5) 0.0144(6) 0.0138(5)
C4 0.0223(5) 0.0183(5) 0.0234(5) 0.0018(4) 0.0063(4) 0.0037(4)
C5 0.0254(5) 0.0227(5) 0.0251(5) 0.0004(4) 0.0026(4) 0.0057(4)
C6 0.0203(5) 0.0271(5) 0.0306(6) -0.0017(4) 0.0016(4) 0.0024(4)
C7 0.0239(5) 0.0239(5) 0.0300(6) 0.0003(4) 0.0079(4) 0.0010(4)
C8 0.0255(5) 0.0222(5) 0.0247(5) 0.0038(4) 0.0063(4) 0.0036(4)
C9 0.0215(5) 0.0189(5) 0.0232(5) 0.0015(4) 0.0056(4) 0.0041(4)
C10 0.0227(5) 0.0157(5) 0.0269(5) 0.0061(4) 0.0038(4) 0.0035(4)
C11 0.0259(5) 0.0198(5) 0.0277(6) 0.0057(4) 0.0061(4) 0.0045(4)
C12 0.0213(5) 0.0229(5) 0.0398(7) 0.0055(5) 0.0068(5) 0.0041(4)
C13 0.0233(6) 0.0269(6) 0.0377(7) 0.0014(5) -0.0031(5) 0.0031(4)
C14 0.0309(6) 0.0281(6) 0.0270(6) 0.0016(4) 0.0010(5) 0.0046(5)
C15 0.0237(5) 0.0240(5) 0.0274(6) 0.0044(4) 0.0051(4) 0.0041(4)
C16 0.0319(6) 0.0353(6) 0.0306(6) 0.0060(5) -0.0047(5) 0.0031(5)
C17 0.0303(6) 0.0380(7) 0.0420(7) 0.0075(6) 0.0066(5) -0.0071(5)
C18 0.0230(5) 0.0176(5) 0.0250(5) 0.0047(4) 0.0045(4) 0.0045(4)
C19 0.0227(5) 0.0202(5) 0.0302(6) 0.0049(4) 0.0034(4) 0.0052(4)
C20 0.0207(5) 0.0224(5) 0.0257(5) 0.0044(4) 0.0064(4) 0.0028(4)
C21 0.0312(6) 0.0237(5) 0.0310(6) 0.0055(5) -0.0008(5) 0.0041(4)
C22 0.0369(7) 0.0234(6) 0.0341(6) 0.0085(5) 0.0047(5) 0.0068(5)
C23 0.0315(6) 0.0214(5) 0.0329(6) 0.0016(4) 0.0110(5) 0.0010(4)
C24 0.0252(6) 0.0276(6) 0.0305(6) -0.0015(5) 0.0041(5) 0.0025(4)
C25 0.0217(5) 0.0173(5) 0.0260(5) 0.0020(4) 0.0041(4) 0.0024(4)
C26 0.0271(6) 0.0201(5) 0.0259(5) 0.0032(4) 0.0027(4) 0.0048(4)
C27 0.0317(6) 0.0253(5) 0.0286(6) 0.0033(4) 0.0095(5) 0.0021(5)
C28 0.0234(6) 0.0322(6) 0.0391(7) 0.0017(5) 0.0096(5) 0.0033(5)
C29 0.0237(6) 0.0365(6) 0.0381(7) 0.0085(5) 0.0020(5) 0.0090(5)
C30 0.0259(6) 0.0280(6) 0.0280(6) 0.0072(4) 0.0034(4) 0.0054(4)

loop_
_atom_type_symbol
_atom_type_description
_atom_type_scat_dispersion_real
_atom_type_scat_dispersion_imag
_atom_type_scat_source
C C 0.0181 0.0091 'International Tables Vol C Tables 4.2.6.8 and 6.1.1.4'
H H 0.0000 0.0000 'International Tables Vol C Tables 4.2.6.8 and 6.1.1.4'
N N 0.0311 0.0180 'International Tables Vol C Tables 4.2.6.8 and 6.1.1.4'
O O 0.0492 0.0322 'International Tables Vol C Tables 4.2.6.8 and 6.1.1.4'

loop_
_exptl_crystal_face_index_h
_exptl_crystal_face_index_k
_exptl_crystal_face_index_l
_exptl_crystal_face_perp_dist
0 0 -1 0.0232
0 0 1 0.0132
1 0 0 0.0838
-1 0 0 0.0898
0 1 -1 0.0311
0 -1 1 0.0291
-1 1 1 0.0562
0 -1 0 0.0313
-1 1 -1 0.0637

loop_
_geom_angle_atom_site_label_1
_geom_angle_atom_site_label_2
_geom_angle_atom_site_label_3
_geom_angle
_geom_angle_site_symmetry_1
_geom_angle_site_symmetry_3
_geom_angle_publ_flag
C1 N1 C4 122.58(9) . . ?
C1 N1 C18 116.58(9) . . ?
C4 N1 C18 120.38(8) . . ?
C24 N2 C20 117.89(9) . . ?
O1 C1 N1 121.75(10) . . ?
O1 C1 C2 120.55(10) . . ?
N1 C1 C2 117.70(9) . . ?
C1 C2 H2A 109.3 . . ?
C1 C2 H2B 109.3 . . ?
C1 C2 C3 111.77(10) . . ?
H2A C2 H2B 107.9 . . ?
C3 C2 H2A 109.3 . . ?
C3 C2 H2B 109.3 . . ?
C2 C3 H3A 109.5 . . ?
C2 C3 H3B 109.5 . . ?
C2 C3 H3C 109.5 . . ?
H3A C3 H3B 109.5 . . ?
H3A C3 H3C 109.5 . . ?
H3B C3 H3C 109.5 . . ?
C5 C4 N1 119.15(9) . . ?
C5 C4 C9 120.57(10) . . ?
C9 C4 N1 120.19(9) . . ?
C4 C5 C16 121.98(10) . . ?
C6 C5 C4 118.63(10) . . ?
C6 C5 C16 119.38(10) . . ?
C5 C6 H6 118.9 . . ?
C7 C6 C5 122.25(10) . . ?
C7 C6 H6 118.9 . . ?
C6 C7 C8 118.01(10) . . ?
C6 C7 C17 121.53(10) . . ?
C8 C7 C17 120.44(10) . . ?
C7 C8 H8 119.0 . . ?
C7 C8 C9 122.08(10) . . ?
C9 C8 H8 119.0 . . ?
C4 C9 C10 123.60(9) . . ?
C8 C9 C4 118.42(10) . . ?
C8 C9 C10 117.96(9) . . ?
C11 C10 C9 122.96(10) . . ?
C15 C10 C9 118.94(9) . . ?
C15 C10 C11 118.06(10) . . ?
C10 C11 H11 119.6 . . ?
C12 C11 C10 120.78(10) . . ?
C12 C11 H11 119.6 . . ?
C11 C12 H12 119.9 . . ?
C13 C12 C11 120.30(11) . . ?
C13 C12 H12 119.9 . . ?
C12 C13 H13 120.2 . . ?
C14 C13 C12 119.61(10) . . ?
C14 C13 H13 120.2 . . ?
C13 C14 H14 119.9 . . ?
C13 C14 C15 120.15(11) . . ?
C15 C14 H14 119.9 . . ?
C10 C15 H15 119.5 . . ?
C14 C15 C10 121.07(11) . . ?
C14 C15 H15 119.5 . . ?
C5 C16 H16A 109.5 . . ?
C5 C16 H16B 109.5 . . ?
C5 C16 H16C 109.5 . . ?
H16A C16 H16B 109.5 . . ?
H16A C16 H16C 109.5 . . ?
H16B C16 H16C 109.5 . . ?
C7 C17 H17A 109.5 . . ?
C7 C17 H17B 109.5 . . ?
C7 C17 H17C 109.5 . . ?
H17A C17 H17B 109.5 . . ?
H17A C17 H17C 109.5 . . ?
H17B C17 H17C 109.5 . . ?
N1 C18 H18 107.0 . . ?
N1 C18 C19 109.63(8) . . ?
N1 C18 C25 111.61(8) . . ?
C19 C18 H18 107.0 . . ?
C25 C18 H18 107.0 . . ?
C25 C18 C19 114.13(9) . . ?
C18 C19 H19A 108.5 . . ?
C18 C19 H19B 108.5 . . ?
H19A C19 H19B 107.5 . . ?
C20 C19 C18 115.20(8) . . ?
C20 C19 H19A 108.5 . . ?
C20 C19 H19B 108.5 . . ?
N2 C20 C19 115.12(9) . . ?
N2 C20 C21 121.50(10) . . ?
C21 C20 C19 123.37(10) . . ?
C20 C21 H21 120.2 . . ?
C22 C21 C20 119.53(11) . . ?
C22 C21 H21 120.2 . . ?
C21 C22 H22 120.4 . . ?
C23 C22 C21 119.17(10) . . ?
C23 C22 H22 120.4 . . ?
C22 C23 H23 121.2 . . ?
C24 C23 C22 117.66(10) . . ?
C24 C23 H23 121.2 . . ?
N2 C24 C23 124.24(11) . . ?
N2 C24 H24 117.9 . . ?
C23 C24 H24 117.9 . . ?
C26 C25 C18 122.29(9) . . ?
C26 C25 C30 118.37(10) . . ?
C30 C25 C18 119.34(10) . . ?
C25 C26 H26 119.5 . . ?
C27 C26 C25 120.91(10) . . ?
C27 C26 H26 119.5 . . ?
C26 C27 H27 119.9 . . ?
C26 C27 C28 120.18(11) . . ?
C28 C27 H27 119.9 . . ?
C27 C28 H28 120.2 . . ?
C29 C28 C27 119.60(11) . . ?
C29 C28 H28 120.2 . . ?
C28 C29 H29 119.9 . . ?
C28 C29 C30 120.23(11) . . ?
C30 C29 H29 119.9 . . ?
C25 C30 H30 119.7 . . ?
C29 C30 C25 120.69(11) . . ?
C29 C30 H30 119.7 . . ?

loop_
_geom_bond_atom_site_label_1
_geom_bond_atom_site_label_2
_geom_bond_distance
_geom_bond_site_symmetry_2
_geom_bond_publ_flag
O1 C1 1.2303(14) . ?
N1 C1 1.3599(14) . ?
N1 C4 1.4417(13) . ?
N1 C18 1.5053(13) . ?
N2 C20 1.3433(14) . ?
N2 C24 1.3417(14) . ?
C1 C2 1.5203(15) . ?
C2 H2A 0.9900 . ?
C2 H2B 0.9900 . ?
C2 C3 1.5238(17) . ?
C3 H3A 0.9800 . ?
C3 H3B 0.9800 . ?
C3 H3C 0.9800 . ?
C4 C5 1.4021(15) . ?
C4 C9 1.4080(15) . ?
C5 C6 1.3937(16) . ?
C5 C16 1.5108(16) . ?
C6 H6 0.9500 . ?
C6 C7 1.3889(16) . ?
C7 C8 1.3913(16) . ?
C7 C17 1.5080(16) . ?
C8 H8 0.9500 . ?
C8 C9 1.3976(15) . ?
C9 C10 1.4921(14) . ?
C10 C11 1.3982(15) . ?
C10 C15 1.3971(15) . ?
C11 H11 0.9500 . ?
C11 C12 1.3888(16) . ?
C12 H12 0.9500 . ?
C12 C13 1.3870(17) . ?
C13 H13 0.9500 . ?
C13 C14 1.3839(17) . ?
C14 H14 0.9500 . ?
C14 C15 1.3878(16) . ?
C15 H15 0.9500 . ?
C16 H16A 0.9800 . ?
C16 H16B 0.9800 . ?
C16 H16C 0.9800 . ?
C17 H17A 0.9800 . ?
C17 H17B 0.9800 . ?
C17 H17C 0.9800 . ?
C18 H18 1.0000 . ?
C18 C19 1.5326(14) . ?
C18 C25 1.5201(15) . ?
C19 H19A 0.9900 . ?
C19 H19B 0.9900 . ?
C19 C20 1.5134(14) . ?
C20 C21 1.3929(15) . ?
C21 H21 0.9500 . ?
C21 C22 1.3864(16) . ?
C22 H22 0.9500 . ?
C22 C23 1.3823(17) . ?
C23 H23 0.9500 . ?
C23 C24 1.3800(16) . ?
C24 H24 0.9500 . ?
C25 C26 1.3942(15) . ?
C25 C30 1.3976(15) . ?
C26 H26 0.9500 . ?
C26 C27 1.3859(16) . ?
C27 H27 0.9500 . ?
C27 C28 1.3875(17) . ?
C28 H28 0.9500 . ?
C28 C29 1.3863(18) . ?
C29 H29 0.9500 . ?
C29 C30 1.3884(17) . ?
C30 H30 0.9500 . ?

loop_
_geom_torsion_atom_site_label_1
_geom_torsion_atom_site_label_2
_geom_torsion_atom_site_label_3
_geom_torsion_atom_site_label_4
_geom_torsion
_geom_torsion_site_symmetry_1
_geom_torsion_site_symmetry_2
_geom_torsion_site_symmetry_3
_geom_torsion_site_symmetry_4
_geom_torsion_publ_flag
O1 C1 C2 C3 -27.90(15) . . . . ?
N1 C1 C2 C3 152.67(10) . . . . ?
N1 C4 C5 C6 174.95(9) . . . . ?
N1 C4 C5 C16 -6.02(15) . . . . ?
N1 C4 C9 C8 -175.04(9) . . . . ?
N1 C4 C9 C10 3.25(15) . . . . ?
N1 C18 C19 C20 -169.47(9) . . . . ?
N1 C18 C25 C26 -80.08(12) . . . . ?
N1 C18 C25 C30 100.33(11) . . . . ?
N2 C20 C21 C22 0.63(18) . . . . ?
C1 N1 C4 C5 83.90(13) . . . . ?
C1 N1 C4 C9 -99.44(12) . . . . ?
C1 N1 C18 C19 78.54(11) . . . . ?
C1 N1 C18 C25 -154.01(9) . . . . ?
C4 N1 C1 O1 -176.07(10) . . . . ?
C4 N1 C1 C2 3.35(15) . . . . ?
C4 N1 C18 C19 -109.00(10) . . . . ?
C4 N1 C18 C25 18.45(12) . . . . ?
C4 C5 C6 C7 0.44(16) . . . . ?
C4 C9 C10 C11 52.07(14) . . . . ?
C4 C9 C10 C15 -130.16(11) . . . . ?
C5 C4 C9 C8 1.57(15) . . . . ?
C5 C4 C9 C10 179.87(9) . . . . ?
C5 C6 C7 C8 0.91(17) . . . . ?
C5 C6 C7 C17 179.46(11) . . . . ?
C6 C7 C8 C9 -1.04(16) . . . . ?
C7 C8 C9 C4 -0.18(16) . . . . ?
C7 C8 C9 C10 -178.57(10) . . . . ?
C8 C9 C10 C11 -129.63(11) . . . . ?
C8 C9 C10 C15 48.14(13) . . . . ?
C9 C4 C5 C6 -1.70(15) . . . . ?
C9 C4 C5 C16 177.33(10) . . . . ?
C9 C10 C11 C12 178.74(9) . . . . ?
C9 C10 C15 C14 -179.06(10) . . . . ?
C10 C11 C12 C13 0.30(16) . . . . ?
C11 C10 C15 C14 -1.18(15) . . . . ?
C11 C12 C13 C14 -1.34(17) . . . . ?
C12 C13 C14 C15 1.12(17) . . . . ?
C13 C14 C15 C10 0.16(17) . . . . ?
C15 C10 C11 C12 0.95(15) . . . . ?
C16 C5 C6 C7 -178.62(11) . . . . ?
C17 C7 C8 C9 -179.61(10) . . . . ?
C18 N1 C1 O1 -3.79(15) . . . . ?
C18 N1 C1 C2 175.63(9) . . . . ?
C18 N1 C4 C5 -88.09(12) . . . . ?
C18 N1 C4 C9 88.57(12) . . . . ?
C18 C19 C20 N2 -165.78(9) . . . . ?
C18 C19 C20 C21 15.52(16) . . . . ?
C18 C25 C26 C27 179.01(10) . . . . ?
C18 C25 C30 C29 -179.29(10) . . . . ?
C19 C18 C25 C26 44.90(13) . . . . ?
C19 C18 C25 C30 -134.68(10) . . . . ?
C19 C20 C21 C22 179.26(11) . . . . ?
C20 N2 C24 C23 0.30(17) . . . . ?
C20 C21 C22 C23 0.01(18) . . . . ?
C21 C22 C23 C24 -0.45(18) . . . . ?
C22 C23 C24 N2 0.32(18) . . . . ?
C24 N2 C20 C19 -179.50(10) . . . . ?
C24 N2 C20 C21 -0.77(16) . . . . ?
C25 C18 C19 C20 64.50(12) . . . . ?
C25 C26 C27 C28 0.63(17) . . . . ?
C26 C25 C30 C29 1.11(16) . . . . ?
C26 C27 C28 C29 0.47(18) . . . . ?
C27 C28 C29 C30 -0.75(18) . . . . ?
C28 C29 C30 C25 -0.05(18) . . . . ?
C30 C25 C26 C27 -1.41(16) . . . . ?

loop_
_exptl_oxdiff_crystal_face_indexfrac_h
_exptl_oxdiff_crystal_face_indexfrac_k
_exptl_oxdiff_crystal_face_indexfrac_l
_exptl_oxdiff_crystal_face_x
_exptl_oxdiff_crystal_face_y
_exptl_oxdiff_crystal_face_z
0.0000 0.0017 -0.9999 0.0477 0.1100 -0.0361
-0.0000 -0.0017 0.9999 -0.0477 -0.1100 0.0361
1.0005 -0.0009 -0.0000 -0.0670 -0.0549 -0.1517
-1.0005 0.0009 0.0000 0.0670 0.0549 0.1517
0.0007 1.0014 -0.9984 0.1584 0.0280 -0.0786
-0.0007 -1.0014 0.9984 -0.1584 -0.0280 0.0786
-0.9998 0.9989 1.0014 0.1300 -0.1371 0.1452
-0.0007 -0.9997 -0.0015 -0.1107 0.0820 0.0425
-0.9998 1.0022 -0.9984 0.2254 0.0828 0.0731
